data_4085086
loop_
_publ_author_name
'Jende, Lars N.'
'Hollfelder, Christoph O.'
'Maichle-M\"ossmer, C\"acilia'
'Anwander, Reiner'

_publ_section_title
;
 Rare-Earth-Metal Allyl Complexes Supported by the
 [2-(N,N-Dimethylamino)ethyl]tetramethylcyclopentadienyl Ligand:
 Structural Characterization, Reactivity, and Isoprene Polymerization
;
_journal_issue 1
_journal_name_full Organometallics
_journal_page_first 32
_journal_paper_doi 10.1021/om500725g
_journal_volume 34
_journal_year 2015
_chemical_formula_sum 'C126 H216 Al4 Cl12 Ho6 N6'
_chemical_formula_weight 3337.94
_chemical_name_systematic
;
 ?
;
_space_group_crystal_system triclinic
_space_group_IT_number 2
_space_group_name_Hall '-P 1'
_space_group_name_H-M_alt 'P -1'
_symmetry_space_group_name_Hall '-P 1'
_symmetry_space_group_name_H-M 'P -1'
_atom_sites_solution_hydrogens geom
_audit_creation_method SHELXL-2013
_cell_angle_alpha 66.845(6)
_cell_angle_beta 68.304(6)
_cell_angle_gamma 88.529(6)
_cell_formula_units_Z 1
_cell_length_a 14.0630(11)
_cell_length_b 17.0674(12)
_cell_length_c 17.9374(14)
_cell_measurement_reflns_used 31987
_cell_measurement_temperature 100(2)
_cell_measurement_theta_max 27.23
_cell_measurement_theta_min 2.32
_cell_volume 3641.8(5)
_computing_cell_refinement X-AREA
_computing_data_collection X-AREA
_computing_data_reduction X-AREA
_computing_structure_refinement 'SHELXL-2013 (Sheldrick, 2013)'
_computing_structure_solution SHELXS
_diffrn_ambient_temperature 100(2)
_diffrn_measured_fraction_theta_full 0.998
_diffrn_measured_fraction_theta_max 0.994
_diffrn_measurement_device_type 'STOE IPDS 2T'
_diffrn_measurement_method phi-scans
_diffrn_radiation_type MoK\a
_diffrn_radiation_wavelength 0.71073
_diffrn_reflns_av_R_equivalents 0.0682
_diffrn_reflns_av_unetI/netI 0.0439
_diffrn_reflns_Laue_measured_fraction_full 0.998
_diffrn_reflns_Laue_measured_fraction_max 0.994
_diffrn_reflns_limit_h_max 17
_diffrn_reflns_limit_h_min -17
_diffrn_reflns_limit_k_max 21
_diffrn_reflns_limit_k_min -21
_diffrn_reflns_limit_l_max 22
_diffrn_reflns_limit_l_min -22
_diffrn_reflns_number 55373
_diffrn_reflns_point_group_measured_fraction_full 0.998
_diffrn_reflns_point_group_measured_fraction_max 0.994
_diffrn_reflns_theta_full 25.242
_diffrn_reflns_theta_max 26.732
_diffrn_reflns_theta_min 3.136
_diffrn_source 'fine focus'
_exptl_absorpt_coefficient_mu 3.508
_exptl_absorpt_correction_T_max 0.7998
_exptl_absorpt_correction_T_min 0.3577
_exptl_absorpt_correction_type empirical
_exptl_absorpt_process_details mulabs
_exptl_crystal_colour colourless
_exptl_crystal_density_diffrn 1.522
_exptl_crystal_description block
_exptl_crystal_F_000 1672
_exptl_crystal_size_max 0.300
_exptl_crystal_size_mid 0.250
_exptl_crystal_size_min 0.200
_refine_diff_density_max 0.829
_refine_diff_density_min -1.553
_refine_diff_density_rms 0.124
_refine_ls_extinction_method none
_refine_ls_goodness_of_fit_ref 1.100
_refine_ls_hydrogen_treatment constr
_refine_ls_matrix_type full
_refine_ls_number_parameters 825
_refine_ls_number_reflns 15387
_refine_ls_number_restraints 307
_refine_ls_restrained_S_all 1.101
_refine_ls_R_factor_all 0.0498
_refine_ls_R_factor_gt 0.0424
_refine_ls_shift/su_max 0.005
_refine_ls_shift/su_mean 0.000
_refine_ls_structure_factor_coef Fsqd
_refine_ls_weighting_details 'w=1/[\s^2^(Fo^2^)+(0.0408P)^2^+8.1392P] where P=(Fo^2^+2Fc^2^)/3'
_refine_ls_weighting_scheme calc
_refine_ls_wR_factor_gt 0.0992
_refine_ls_wR_factor_ref 0.1027
_reflns_Friedel_coverage 0.000
_reflns_number_gt 13583
_reflns_number_total 15387
_reflns_threshold_expression 'I > 2\s(I)'
_cod_data_source_file om500725g_si_003.cif
_cod_data_source_block 3b
_cod_depositor_comments 'Adding full bibliography for 4085082--4085086.cif.'
_cod_database_code 4085086
_shelx_space_group_comment
;
The symmetry employed for this shelxl refinement is uniquely defined
by the following loop, which should always be used as a source of
symmetry information in preference to the above space-group names.
They are only intended as comments.
;
_shelx_estimated_absorpt_t_min 0.419
_shelx_estimated_absorpt_t_max 0.540
_shelxl_version_number 2013-3

loop_
_space_group_symop_operation_xyz
'x, y, z'
'-x, -y, -z'

loop_
_atom_site_label
_atom_site_type_symbol
_atom_site_fract_x
_atom_site_fract_y
_atom_site_fract_z
_atom_site_U_iso_or_equiv
_atom_site_adp_type
_atom_site_occupancy
_atom_site_site_symmetry_order
_atom_site_calc_flag
_atom_site_refinement_flags_posn
_atom_site_refinement_flags_adp
_atom_site_refinement_flags_occupancy
_atom_site_disorder_assembly
_atom_site_disorder_group
Ho1 Ho 0.42015(2) 0.00134(2) 0.35597(2) 0.03279(2) Uani 1 1 d . . . . .
Ho3 Ho 0.26783(2) 0.17848(2) 0.41917(2) 0.03685(2) Uani 1 1 d . . . . .
Ho2 Ho 0.57007(2) 0.19841(2) 0.35035(2) 0.03387(2) Uani 1 1 d . . . . .
Cl1 Cl 0.40122(2) 0.07212(2) 0.47606(2) 0.03542(9) Uani 1 1 d . . . . .
Cl2 Cl 0.43439(3) 0.18298(2) 0.27037(2) 0.03753(10) Uani 1 1 d . . . . .
Cl3 Cl 0.61409(3) 0.05775(2) 0.31952(2) 0.03873(10) Uani 1 1 d . . . . .
Cl4 Cl 0.22100(3) 0.02781(2) 0.41522(2) 0.04331(11) Uani 1 1 d . . . . .
Cl5 Cl 0.41689(3) 0.28245(2) 0.41054(2) 0.04597(11) Uani 1 1 d . . . . .
Cl6 Cl 0.38386(3) -0.14077(2) 0.50533(2) 0.04139(10) Uani 1 1 d . . . . .
Al2 Al 0.96685(5) 0.56054(4) 0.28174(4) 0.0789(2) Uani 1 1 d D . . . .
Al1 Al 0.46149(5) 0.25855(4) -0.06533(3) 0.0690(2) Uani 1 1 d . . . . .
N1 N 0.56803(14) 0.17381(9) -0.05170(8) 0.0630(6) Uani 1 1 d . . . . .
N2 N 0.87022(11) 0.44604(9) 0.36640(9) 0.0541(5) Uani 1 1 d . . . . .
N3 N 0.16377(12) 0.12697(11) 0.58199(9) 0.0682(6) Uani 1 1 d . . . . .
C101 C 0.46118(13) 0.01778(9) 0.19448(8) 0.0428(5) Uani 1 1 d . . . . .
C102 C 0.52854(11) -0.03808(9) 0.22233(8) 0.0403(4) Uani 1 1 d . . . . .
C103 C 0.46828(12) -0.11484(9) 0.29099(8) 0.0435(5) Uani 1 1 d . . . . .
C104 C 0.36394(12) -0.10676(10) 0.30543(8) 0.0430(5) Uani 1 1 d . . . . .
C105 C 0.35922(12) -0.02460(10) 0.24448(8) 0.0435(4) Uani 1 1 d . . . . .
C106 C 0.64402(14) -0.02342(12) 0.17888(10) 0.0603(6) Uani 1 1 d . . . . .
H10A H 0.6730 -0.0503 0.2235 0.090 Uiso 1 1 calc R U . . .
H10B H 0.6684 0.0385 0.1488 0.090 Uiso 1 1 calc R U . . .
H10C H 0.6663 -0.0489 0.1359 0.090 Uiso 1 1 calc R U . . .
C107 C 0.51160(16) -0.19483(12) 0.33495(11) 0.0663(7) Uani 1 1 d . . . . .
H10D H 0.5535 -0.2154 0.2908 0.099 Uiso 1 1 calc R U . . .
H10E H 0.4545 -0.2399 0.3809 0.099 Uiso 1 1 calc R U . . .
H10F H 0.5547 -0.1806 0.3614 0.099 Uiso 1 1 calc R U . . .
C108 C 0.27211(16) -0.17661(12) 0.37013(11) 0.0663(6) Uani 1 1 d . . . . .
H10G H 0.2961 -0.2275 0.4042 0.099 Uiso 1 1 calc R U . . .
H10H H 0.2387 -0.1921 0.3376 0.099 Uiso 1 1 calc R U . . .
H10I H 0.2225 -0.1552 0.4102 0.099 Uiso 1 1 calc R U . . .
C109 C 0.26395(13) 0.00596(13) 0.22926(10) 0.0669(6) Uani 1 1 d . . . . .
H10J H 0.2676 0.0680 0.2133 0.100 Uiso 1 1 calc R U . . .
H10K H 0.2026 -0.0242 0.2832 0.100 Uiso 1 1 calc R U . . .
H10L H 0.2597 -0.0060 0.1814 0.100 Uiso 1 1 calc R U . . .
C110 C 0.49473(16) 0.10499(10) 0.11651(9) 0.0558(6) Uani 1 1 d . . . . .
H11A H 0.5531 0.1365 0.1162 0.067 Uiso 1 1 calc R U . . .
H11B H 0.4368 0.1394 0.1214 0.067 Uiso 1 1 calc R U . . .
C111 C 0.52776(18) 0.09252(10) 0.03145(10) 0.0618(7) Uani 1 1 d . . . . .
H11C H 0.5821 0.0545 0.0300 0.074 Uiso 1 1 calc R U . . .
H11D H 0.4678 0.0625 0.0323 0.074 Uiso 1 1 calc R U . . .
C112 C 0.5956(2) 0.14648(14) -0.12569(11) 0.0828(7) Uani 1 1 d . . . . .
H12A H 0.6284 0.1967 -0.1819 0.124 Uiso 1 1 calc R U . . .
H12B H 0.5329 0.1207 -0.1239 0.124 Uiso 1 1 calc R U . . .
H12C H 0.6438 0.1041 -0.1199 0.124 Uiso 1 1 calc R U . . .
C113 C 0.6616(2) 0.21629(14) -0.05782(12) 0.0828(7) Uani 1 1 d . . . . .
H13A H 0.7131 0.1766 -0.0556 0.124 Uiso 1 1 calc R U . . .
H13B H 0.6445 0.2330 -0.0085 0.124 Uiso 1 1 calc R U . . .
H13C H 0.6897 0.2677 -0.1135 0.124 Uiso 1 1 calc R U . . .
C114 C 0.5090(2) 0.33221(14) -0.19292(11) 0.0874(8) Uani 1 1 d . . . . .
H14A H 0.5145 0.2936 -0.2231 0.105 Uiso 1 1 calc R U . . .
H14B H 0.4535 0.3670 -0.2017 0.105 Uiso 1 1 calc R U . . .
C115 C 0.6071(2) 0.39215(18) -0.23971(15) 0.1097(11) Uani 1 1 d . . . . .
H15A H 0.6058 0.4383 -0.2932 0.165 Uiso 1 1 calc R U . . .
H15B H 0.6652 0.3608 -0.2557 0.165 Uiso 1 1 calc R U . . .
H15C H 0.6152 0.4170 -0.2012 0.165 Uiso 1 1 calc R U . . .
C116 C 0.4635(2) 0.32618(13) 0.00191(12) 0.0821(8) Uani 1 1 d . . . . .
H16A H 0.4061 0.2984 0.0604 0.098 Uiso 0.421(3) 1 calc R U P A 1
H16B H 0.5284 0.3194 0.0120 0.098 Uiso 0.421(3) 1 calc R U P A 1
H16C H 0.4412 0.2874 0.0651 0.098 Uiso 0.579(3) 1 calc R U P A 2
H16D H 0.5348 0.3544 -0.0191 0.098 Uiso 0.579(3) 1 calc R U P A 2
C117 C 0.4563(5) 0.4136(4) -0.0302(4) 0.1033(19) Uani 0.421(3) 1 d . U P A 1
H17A H 0.4215 0.4275 -0.0712 0.155 Uiso 0.421(3) 1 calc R U P A 1
H17B H 0.5258 0.4465 -0.0610 0.155 Uiso 0.421(3) 1 calc R U P A 1
H17C H 0.4166 0.4286 0.0190 0.155 Uiso 0.421(3) 1 calc R U P A 1
C118 C 0.3166(2) 0.1923(3) -0.0088(4) 0.1026(10) Uani 0.421(3) 1 d D U P A 1
H18A H 0.3179 0.1529 -0.0374 0.123 Uiso 0.421(3) 1 calc R U P A 1
H18B H 0.3036 0.1559 0.0536 0.123 Uiso 0.421(3) 1 calc R U P A 1
C119 C 0.2251(2) 0.2385(3) -0.0096(4) 0.1026(10) Uani 0.421(3) 1 d D . P A 1
H19A H 0.2122 0.2685 0.0292 0.154 Uiso 0.421(3) 1 calc R U P A 1
H19B H 0.1643 0.1969 0.0113 0.154 Uiso 0.421(3) 1 calc R U P A 1
H19C H 0.2386 0.2804 -0.0697 0.154 Uiso 0.421(3) 1 calc R U P A 1
C11A C 0.3896(3) 0.3961(3) -0.0100(2) 0.0852(13) Uani 0.579(3) 1 d . U P A 2
H11E H 0.3896 0.4280 0.0250 0.128 Uiso 0.579(3) 1 calc R U P A 2
H11F H 0.3194 0.3681 0.0099 0.128 Uiso 0.579(3) 1 calc R U P A 2
H11G H 0.4137 0.4359 -0.0723 0.128 Uiso 0.579(3) 1 calc R U P A 2
C11B C 0.3397(3) 0.1743(3) -0.0291(3) 0.0978(9) Uani 0.579(3) 1 d . U P A 2
H11H H 0.3644 0.1263 -0.0456 0.117 Uiso 0.579(3) 1 calc R U P A 2
H11I H 0.3032 0.1501 0.0358 0.117 Uiso 0.579(3) 1 calc R U P A 2
C11C C 0.2668(4) 0.2119(4) -0.0690(3) 0.1235(14) Uani 0.579(3) 1 d . U P A 2
H11J H 0.2563 0.2681 -0.0669 0.185 Uiso 0.579(3) 1 calc R U P A 2
H11K H 0.2007 0.1737 -0.0365 0.185 Uiso 0.579(3) 1 calc R U P A 2
H11L H 0.2945 0.2191 -0.1305 0.185 Uiso 0.579(3) 1 calc R U P A 2
C201 C 0.71971(12) 0.31722(10) 0.30022(9) 0.0429(5) Uani 1 1 d . . . . .
C202 C 0.76647(12) 0.25669(10) 0.26622(9) 0.0448(5) Uani 1 1 d . . . . .
C203 C 0.73170(12) 0.26244(10) 0.19937(9) 0.0448(5) Uani 1 1 d . . . . .
C204 C 0.66496(12) 0.32520(11) 0.19323(9) 0.0461(5) Uani 1 1 d . . . . .
C205 C 0.65815(12) 0.35987(10) 0.25419(9) 0.0428(5) Uani 1 1 d . . . . .
C206 C 0.84405(13) 0.20236(13) 0.29151(13) 0.0635(7) Uani 1 1 d . . . . .
H20A H 0.8490 0.1556 0.2721 0.095 Uiso 1 1 calc R U . . .
H20B H 0.8223 0.1780 0.3557 0.095 Uiso 1 1 calc R U . . .
H20C H 0.9117 0.2379 0.2634 0.095 Uiso 1 1 calc R U . . .
C207 C 0.76969(17) 0.21834(13) 0.13795(11) 0.0673(7) Uani 1 1 d . . . . .
H20D H 0.7123 0.2026 0.1257 0.101 Uiso 1 1 calc R U . . .
H20E H 0.7972 0.1663 0.1654 0.101 Uiso 1 1 calc R U . . .
H20F H 0.8243 0.2574 0.0827 0.101 Uiso 1 1 calc R U . . .
C208 C 0.61955(14) 0.35911(14) 0.12348(10) 0.0641(7) Uani 1 1 d . . . . .
H20G H 0.6695 0.4048 0.0702 0.096 Uiso 1 1 calc R U . . .
H20H H 0.5559 0.3823 0.1458 0.096 Uiso 1 1 calc R U . . .
H20I H 0.6040 0.3121 0.1095 0.096 Uiso 1 1 calc R U . . .
C209 C 0.60804(15) 0.43733(11) 0.25896(13) 0.0630(7) Uani 1 1 d . . . . .
H20J H 0.5972 0.4392 0.3154 0.094 Uiso 1 1 calc R U . . .
H20K H 0.5413 0.4339 0.2540 0.094 Uiso 1 1 calc R U . . .
H20L H 0.6529 0.4895 0.2106 0.094 Uiso 1 1 calc R U . . .
C210 C 0.74545(13) 0.33994(11) 0.36428(10) 0.0547(5) Uani 1 1 d . . . . .
H21A H 0.7708 0.2908 0.4005 0.066 Uiso 1 1 calc R U . . .
H21B H 0.6827 0.3525 0.4041 0.066 Uiso 1 1 calc R U . . .
C211 C 0.82850(14) 0.41865(11) 0.31333(10) 0.0543(5) Uani 1 1 d . . . . .
H21C H 0.8870 0.4068 0.2692 0.065 Uiso 1 1 calc R U . . .
H21D H 0.7997 0.4676 0.2806 0.065 Uiso 1 1 calc R U . . .
C212 C 0.78409(19) 0.45812(15) 0.43785(14) 0.0882(9) Uani 1 1 d . . . . .
H21E H 0.7379 0.4934 0.4134 0.132 Uiso 1 1 calc R U . . .
H21F H 0.8120 0.4870 0.4645 0.132 Uiso 1 1 calc R U . . .
H21G H 0.7454 0.4019 0.4828 0.132 Uiso 1 1 calc R U . . .
C213 C 0.92975(15) 0.38099(14) 0.40558(13) 0.0751(7) Uani 1 1 d . . . . .
H23A H 0.9592 0.4016 0.4373 0.113 Uiso 1 1 calc R U . . .
H23B H 0.9856 0.3716 0.3587 0.113 Uiso 1 1 calc R U . . .
H23C H 0.8838 0.3267 0.4466 0.113 Uiso 1 1 calc R U . . .
C214 C 1.0209(2) 0.59075(15) 0.35791(16) 0.1073(10) Uani 1 1 d . . . . .
H24A H 0.9624 0.6012 0.4031 0.129 Uiso 1 1 calc R U . . .
H24B H 1.0501 0.5409 0.3889 0.129 Uiso 1 1 calc R U . . .
C215 C 1.1008(2) 0.6670(2) 0.30896(19) 0.1286(12) Uani 1 1 d . U . . .
H25A H 1.1312 0.6725 0.3482 0.193 Uiso 1 1 calc R U . . .
H25B H 1.0695 0.7186 0.2871 0.193 Uiso 1 1 calc R U . . .
H25C H 1.1550 0.6606 0.2591 0.193 Uiso 1 1 calc R U . . .
C216 C 1.0375(9) 0.5795(7) 0.1751(6) 0.0991(11) Uani 0.253(2) 1 d . U P B 1
H26A H 1.0304 0.5207 0.1779 0.119 Uiso 0.253(2) 1 calc R U P B 1
H26B H 0.9902 0.6094 0.1473 0.119 Uiso 0.253(2) 1 calc R U P B 1
C217 C 1.1276(9) 0.6127(8) 0.1082(7) 0.1073(18) Uani 0.253(2) 1 d . U P B 1
H21H H 1.1829 0.6048 0.1303 0.161 Uiso 0.1266(10) 1 calc R U P B 1
H21I H 1.1278 0.6743 0.0759 0.161 Uiso 0.1266(10) 1 calc R U P B 1
H21J H 1.1389 0.5837 0.0687 0.161 Uiso 0.1266(10) 1 calc R U P B 1
H21K H 1.1168 0.6371 0.0530 0.161 Uiso 0.1266(10) 1 calc R U P B 1
H21L H 1.1719 0.5676 0.1074 0.161 Uiso 0.1266(10) 1 calc R U P B 1
H21M H 1.1608 0.6581 0.1146 0.161 Uiso 0.1266(10) 1 calc R U P B 1
C218 C 0.8444(10) 0.6430(8) 0.3031(8) 0.1165(11) Uani 0.253(2) 1 d . U P B 1
H28A H 0.7862 0.6150 0.2998 0.140 Uiso 0.253(2) 1 calc R U P B 1
H28B H 0.8227 0.6320 0.3659 0.140 Uiso 0.253(2) 1 calc R U P B 1
C219 C 0.8424(10) 0.6910(8) 0.2805(8) 0.1240(18) Uani 0.253(2) 1 d . U P B 1
H29A H 0.8935 0.7240 0.2860 0.186 Uiso 0.253(2) 1 calc R U P B 1
H29B H 0.7732 0.7037 0.3084 0.186 Uiso 0.253(2) 1 calc R U P B 1
H29C H 0.8581 0.7069 0.2179 0.186 Uiso 0.253(2) 1 calc R U P B 1
C21A C 1.0750(2) 0.52363(19) 0.20551(19) 0.1031(9) Uani 0.747(2) 1 d D U P B 2
H26C H 1.1022 0.4797 0.2451 0.124 Uiso 0.747(2) 1 calc R U P B 2
H26D H 1.0388 0.4917 0.1858 0.124 Uiso 0.747(2) 1 calc R U P B 2
C21B C 0.8952(3) 0.6395(3) 0.2166(3) 0.1157(10) Uani 0.747(2) 1 d . U P B 2
H28C H 0.9448 0.6931 0.1778 0.139 Uiso 0.747(2) 1 calc R U P B 2
H28D H 0.8875 0.6150 0.1770 0.139 Uiso 0.747(2) 1 calc R U P B 2
C21C C 0.7957(4) 0.6674(3) 0.2523(3) 0.1467(15) Uani 0.747(2) 1 d . U P B 2
H29D H 0.7415 0.6348 0.2498 0.220 Uiso 0.747(2) 1 calc R U P B 2
H29E H 0.7991 0.7289 0.2174 0.220 Uiso 0.747(2) 1 calc R U P B 2
H29F H 0.7799 0.6573 0.3136 0.220 Uiso 0.747(2) 1 calc R U P B 2
C21D C 1.1612(3) 0.5701(3) 0.1317(3) 0.1189(14) Uani 0.747(2) 1 d . U P B 2
H21N H 1.1431 0.5922 0.0801 0.178 Uiso 0.3734(10) 1 calc R U P B 2
H21O H 1.2148 0.5329 0.1237 0.178 Uiso 0.3734(10) 1 calc R U P B 2
H21P H 1.1871 0.6184 0.1389 0.178 Uiso 0.3734(10) 1 calc R U P B 2
H21Q H 1.2202 0.5701 0.1483 0.178 Uiso 0.3734(10) 1 calc R U P B 2
H21R H 1.1485 0.6294 0.1047 0.178 Uiso 0.3734(10) 1 calc R U P B 2
H21S H 1.1762 0.5439 0.0895 0.178 Uiso 0.3734(10) 1 calc R U P B 2
C301 C 0.10251(12) 0.24922(11) 0.44984(11) 0.0522(6) Uani 1 1 d . . . . .
C302 C 0.18427(13) 0.31913(11) 0.39443(11) 0.0527(6) Uani 1 1 d . . . . .
C303 C 0.22891(13) 0.31792(12) 0.30991(11) 0.0552(6) Uani 1 1 d . . . . .
C304 C 0.17383(13) 0.25020(11) 0.31128(10) 0.0535(6) Uani 1 1 d . . . . .
C305 C 0.09467(13) 0.20619(11) 0.39775(11) 0.0536(6) Uani 1 1 d . . . . .
C306 C 0.20928(17) 0.38817(12) 0.42013(13) 0.0703(7) Uani 1 1 d . . . . .
H30A H 0.2751 0.4235 0.3757 0.105 Uiso 1 1 calc R U . . .
H30B H 0.2147 0.3611 0.4775 0.105 Uiso 1 1 calc R U . . .
H30C H 0.1542 0.4246 0.4239 0.105 Uiso 1 1 calc R U . . .
C307 C 0.31314(16) 0.38164(12) 0.23158(12) 0.0651(7) Uani 1 1 d . . . . .
H30D H 0.3512 0.3543 0.1926 0.098 Uiso 1 1 calc R U . . .
H30E H 0.3603 0.4029 0.2504 0.098 Uiso 1 1 calc R U . . .
H30F H 0.2836 0.4299 0.2000 0.098 Uiso 1 1 calc R U . . .
C308 C 0.19028(16) 0.22964(14) 0.23369(11) 0.0718(7) Uani 1 1 d . . . . .
H30G H 0.1567 0.2684 0.1973 0.108 Uiso 1 1 calc R U . . .
H30H H 0.1604 0.1699 0.2546 0.108 Uiso 1 1 calc R U . . .
H30I H 0.2645 0.2371 0.1986 0.108 Uiso 1 1 calc R U . . .
C309 C 0.01003(14) 0.13474(13) 0.42650(13) 0.0696(7) Uani 1 1 d . . . . .
H30J H -0.0076 0.0962 0.4885 0.104 Uiso 1 1 calc R U . . .
H30K H 0.0342 0.1021 0.3902 0.104 Uiso 1 1 calc R U . . .
H30L H -0.0513 0.1597 0.4194 0.104 Uiso 1 1 calc R U . . .
C310 C 0.03805(14) 0.22311(13) 0.54503(12) 0.0628(7) Uani 1 1 d . . . . .
H31A H -0.0132 0.1726 0.5661 0.075 Uiso 0.452(2) 1 calc R U P C 1
H31B H -0.0003 0.2707 0.5527 0.075 Uiso 0.452(2) 1 calc R U P C 1
H31C H -0.0353 0.2265 0.5532 0.075 Uiso 0.548(2) 1 calc R U P C 2
H31D H 0.0589 0.2639 0.5649 0.075 Uiso 0.548(2) 1 calc R U P C 2
C311 C 0.1024(3) 0.2007(3) 0.6005(2) 0.0604(14) Uani 0.452(2) 1 d . . P C 1
H31E H 0.0574 0.1804 0.6638 0.072 Uiso 0.452(2) 1 calc R U P C 1
H31F H 0.1509 0.2516 0.5834 0.072 Uiso 0.452(2) 1 calc R U P C 1
C312 C 0.2434(3) 0.1356(3) 0.6275(2) 0.0675(14) Uani 0.452(2) 1 d . . P C 1
H31G H 0.2050 0.1165 0.6911 0.101 Uiso 0.452(2) 1 calc R U P C 1
H31H H 0.2745 0.1958 0.6017 0.101 Uiso 0.452(2) 1 calc R U P C 1
H31I H 0.2979 0.0997 0.6168 0.101 Uiso 0.452(2) 1 calc R U P C 1
C313 C 0.1556(3) 0.0222(2) 0.6296(3) 0.0531(13) Uani 0.452(2) 1 d . . P C 1
H31J H 0.1172 0.0022 0.6933 0.080 Uiso 0.452(2) 1 calc R U P C 1
H31K H 0.2253 0.0059 0.6179 0.080 Uiso 0.452(2) 1 calc R U P C 1
H31L H 0.1196 -0.0043 0.6061 0.080 Uiso 0.452(2) 1 calc R U P C 1
C31A C 0.0482(3) 0.1332(2) 0.6011(2) 0.0609(12) Uani 0.548(2) 1 d . . P C 2
H31M H 0.0191 0.0910 0.5872 0.073 Uiso 0.548(2) 1 calc R U P C 2
H31N H 0.0096 0.1202 0.6643 0.073 Uiso 0.548(2) 1 calc R U P C 2
C31B C 0.2080(3) 0.1649(2) 0.6173(2) 0.0706(14) Uani 0.548(2) 1 d . . P C 2
H31O H 0.1615 0.1515 0.6784 0.106 Uiso 0.548(2) 1 calc R U P C 2
H31P H 0.2211 0.2274 0.5830 0.106 Uiso 0.548(2) 1 calc R U P C 2
H31Q H 0.2736 0.1432 0.6162 0.106 Uiso 0.548(2) 1 calc R U P C 2
C31C C 0.1210(4) 0.0489(3) 0.6217(2) 0.0808(16) Uani 0.548(2) 1 d . . P C 2
H31R H 0.0814 0.0353 0.6841 0.121 Uiso 0.548(2) 1 calc R U P C 2
H31S H 0.1743 0.0109 0.6161 0.121 Uiso 0.548(2) 1 calc R U P C 2
H31T H 0.0746 0.0403 0.5953 0.121 Uiso 0.548(2) 1 calc R U P C 2
C1S C 0.07896(13) 0.01839(17) 0.12257(9) 0.1693(14) Uani 1 1 d G U . . .
H1S H 0.1317 0.0499 0.1249 0.203 Uiso 1 1 calc R U . . .
C2S C -0.00358(15) 0.05765(19) 0.10667(13) 0.1672(14) Uani 1 1 d G U . . .
H2S H -0.0073 0.1160 0.0982 0.201 Uiso 1 1 calc R U . . .
C3S C -0.08068(16) 0.0115(3) 0.10322(17) 0.1749(14) Uani 1 1 d G U . . .
H3S H -0.1371 0.0383 0.0924 0.210 Uiso 1 1 calc R U . . .
C4S C -0.0752(2) -0.0739(3) 0.1157(2) 0.1715(14) Uani 1 1 d G U . . .
H4S H -0.1279 -0.1055 0.1133 0.206 Uiso 1 1 calc R U . . .
C5S C 0.0073(3) -0.11319(19) 0.1316(2) 0.1864(15) Uani 1 1 d G U . . .
H5S H 0.0110 -0.1716 0.1401 0.224 Uiso 1 1 calc R U . . .
C6S C 0.08440(19) -0.06703(17) 0.13501(14) 0.1790(15) Uani 1 1 d G U . . .
H6S H 0.1408 -0.0939 0.1459 0.215 Uiso 1 1 calc R U . . .
C7S C 0.46845(14) 0.47665(11) 0.44154(8) 0.0539(10) Uani 0.5 1 d G . P D -1
H7S H 0.4393 0.4615 0.4082 0.065 Uiso 0.5 1 calc R U P D -1
C8S C 0.50982(17) 0.56144(11) 0.41266(11) 0.0663(14) Uani 0.5 1 d G . P D -1
H8S H 0.5089 0.6042 0.3596 0.080 Uiso 0.5 1 calc R U P D -1
C9S C 0.5525(2) 0.58361(14) 0.46148(16) 0.0607(13) Uani 0.5 1 d G . P D -1
H9S H 0.5808 0.6416 0.4417 0.073 Uiso 0.5 1 calc R U P D -1
C10S C 0.5539(2) 0.52099(18) 0.53917(15) 0.0394(8) Uani 0.5 1 d G . P D -1
H10S H 0.5831 0.5361 0.5725 0.047 Uiso 0.5 1 calc R U P D -1
C11S C 0.5125(2) 0.43620(17) 0.56806(11) 0.0449(10) Uani 0.5 1 d G . P D -1
H11S H 0.5134 0.3934 0.6212 0.054 Uiso 0.5 1 calc R U P D -1
C12S C 0.46980(17) 0.41403(12) 0.51924(9) 0.0443(10) Uani 0.5 1 d G . P D -1
H12S H 0.4415 0.3561 0.5390 0.053 Uiso 0.5 1 calc R U P D -1
C13S C 0.9708(2) 0.4285(2) 0.0571(3) 0.1140(9) Uani 0.5 1 d G U P E -1
H13S H 0.9623 0.3699 0.0964 0.137 Uiso 0.5 1 calc R U P E -1
C14S C 0.8873(3) 0.4744(3) 0.0662(3) 0.1152(9) Uani 0.5 1 d G U P E -1
H14S H 0.8216 0.4471 0.1118 0.138 Uiso 0.5 1 calc R U P E -1
C15S C 0.8997(4) 0.5602(3) 0.0086(4) 0.1218(9) Uani 0.5 1 d G U P E -1
H15S H 0.8426 0.5916 0.0149 0.146 Uiso 0.5 1 calc R U P E -1
C16S C 0.9958(5) 0.6002(2) -0.0581(4) 0.1164(9) Uani 0.5 1 d G U P E -1
H16S H 1.0043 0.6588 -0.0975 0.140 Uiso 0.5 1 calc R U P E -1
C17S C 1.0794(4) 0.5543(3) -0.0672(3) 0.1056(9) Uani 0.5 1 d G U P E -1
H17S H 1.1450 0.5816 -0.1128 0.127 Uiso 0.5 1 calc R U P E -1
C18S C 1.0669(3) 0.4685(3) -0.0096(3) 0.1157(9) Uani 0.5 1 d G U P E -1
H18S H 1.1240 0.4371 -0.0159 0.139 Uiso 0.5 1 calc R U P E -1

loop_
_atom_site_aniso_label
_atom_site_aniso_U_11
_atom_site_aniso_U_22
_atom_site_aniso_U_33
_atom_site_aniso_U_23
_atom_site_aniso_U_13
_atom_site_aniso_U_12
Ho1 0.03988(3) 0.03061(3) 0.02785(2) -0.00900(2) -0.01629(2) 0.00134(2)
Ho3 0.03873(3) 0.03526(3) 0.03737(2) -0.01335(2) -0.01748(2) 0.00446(2)
Ho2 0.03898(3) 0.03256(3) 0.02844(2) -0.00839(2) -0.01565(2) -0.00054(2)
Cl1 0.04117(14) 0.03434(14) 0.02952(10) -0.00949(9) -0.01625(9) 0.00131(12)
Cl2 0.04558(14) 0.03521(14) 0.03223(11) -0.00987(10) -0.01988(9) 0.00327(12)
Cl3 0.04109(14) 0.04001(15) 0.03455(11) -0.01265(10) -0.01701(9) 0.00278(13)
Cl4 0.04243(15) 0.04299(16) 0.04834(13) -0.01941(11) -0.02095(10) 0.00207(13)
Cl5 0.04800(16) 0.04251(15) 0.05122(14) -0.02204(11) -0.02036(11) 0.00370(14)
Cl6 0.05469(15) 0.03547(15) 0.03278(11) -0.00667(10) -0.02317(9) -0.00357(13)
Al2 0.0780(3) 0.0594(3) 0.0879(3) -0.0133(2) -0.0369(2) -0.0229(3)
Al1 0.1099(3) 0.0508(3) 0.04991(19) -0.00721(19) -0.04870(17) -0.0024(3)
N1 0.1109(11) 0.0408(6) 0.0312(5) -0.0124(4) -0.0230(5) -0.0029(7)
N2 0.0517(6) 0.0522(7) 0.0601(6) -0.0219(5) -0.0244(4) -0.0029(6)
N3 0.0629(7) 0.0837(10) 0.0443(6) -0.0153(6) -0.0201(5) 0.0332(7)
C101 0.0637(8) 0.0345(6) 0.0300(5) -0.0105(4) -0.0213(4) 0.0051(6)
C102 0.0441(6) 0.0444(6) 0.0387(5) -0.0218(4) -0.0179(4) 0.0079(5)
C103 0.0641(7) 0.0355(6) 0.0371(5) -0.0152(4) -0.0264(4) 0.0079(6)
C104 0.0538(7) 0.0418(6) 0.0335(5) -0.0156(4) -0.0163(4) -0.0060(6)
C105 0.0554(7) 0.0496(7) 0.0375(5) -0.0225(4) -0.0260(4) 0.0110(6)
C106 0.0568(8) 0.0795(9) 0.0600(7) -0.0427(5) -0.0243(6) 0.0127(8)
C107 0.1062(12) 0.0538(8) 0.0526(7) -0.0269(6) -0.0416(7) 0.0303(8)
C108 0.0840(11) 0.0634(9) 0.0491(6) -0.0233(5) -0.0214(6) -0.0207(8)
C109 0.0680(8) 0.1033(11) 0.0672(6) -0.0538(6) -0.0474(5) 0.0311(8)
C110 0.0973(11) 0.0366(7) 0.0298(5) -0.0094(5) -0.0252(6) 0.0022(8)
C111 0.1086(13) 0.0341(7) 0.0353(6) -0.0113(5) -0.0232(7) 0.0011(8)
C112 0.1285(13) 0.0611(8) 0.0388(5) -0.0115(5) -0.0207(6) -0.0004(9)
C113 0.1285(13) 0.0611(8) 0.0388(5) -0.0115(5) -0.0207(6) -0.0004(9)
C114 0.1497(15) 0.0563(11) 0.0526(7) -0.0006(7) -0.0577(7) -0.0130(11)
C115 0.1353(17) 0.0870(17) 0.0760(11) 0.0174(12) -0.0613(9) -0.0253(14)
C116 0.1385(15) 0.0603(11) 0.0559(8) -0.0203(7) -0.0517(8) 0.0260(11)
C117 0.112(3) 0.095(2) 0.097(2) -0.0311(18) -0.0447(18) 0.017(2)
C118 0.1019(13) 0.1063(14) 0.1013(12) -0.0354(10) -0.0491(10) 0.0100(12)
C119 0.1019(13) 0.1063(14) 0.1013(12) -0.0354(10) -0.0491(10) 0.0100(12)
C11A 0.0942(17) 0.0802(18) 0.0730(16) -0.0178(14) -0.0406(12) 0.0363(15)
C11B 0.1000(11) 0.1014(13) 0.0959(11) -0.0348(9) -0.0486(8) 0.0063(11)
C11C 0.1130(14) 0.131(2) 0.1225(17) -0.0307(16) -0.0638(10) 0.0059(17)
C201 0.0478(7) 0.0371(7) 0.0396(5) -0.0088(5) -0.0192(4) -0.0074(6)
C202 0.0425(7) 0.0375(7) 0.0375(6) -0.0042(5) -0.0095(5) -0.0048(6)
C203 0.0518(7) 0.0383(7) 0.0354(5) -0.0084(5) -0.0142(5) -0.0072(6)
C204 0.0483(7) 0.0467(8) 0.0347(5) -0.0071(5) -0.0164(5) -0.0084(6)
C205 0.0419(7) 0.0385(7) 0.0368(6) -0.0062(5) -0.0133(5) 0.0000(6)
C206 0.0432(8) 0.0566(10) 0.0682(9) -0.0042(8) -0.0210(6) -0.0005(8)
C207 0.0804(12) 0.0631(10) 0.0426(7) -0.0208(6) -0.0074(8) -0.0061(9)
C208 0.0674(9) 0.0655(11) 0.0426(6) 0.0031(7) -0.0299(5) -0.0116(8)
C209 0.0629(10) 0.0383(8) 0.0656(10) -0.0088(7) -0.0156(8) 0.0074(8)
C210 0.0594(8) 0.0549(8) 0.0463(6) -0.0146(5) -0.0224(5) -0.0132(7)
C211 0.0652(8) 0.0476(8) 0.0465(6) -0.0125(5) -0.0243(5) -0.0116(7)
C212 0.0793(13) 0.0977(11) 0.0942(10) -0.0612(7) -0.0163(9) -0.0107(10)
C213 0.0803(10) 0.0613(11) 0.0886(9) -0.0174(8) -0.0525(6) 0.0038(9)
C214 0.1115(18) 0.1000(13) 0.1132(13) -0.0644(8) -0.0225(11) -0.0255(12)
C215 0.1176(18) 0.1410(16) 0.1394(15) -0.0816(10) -0.0348(12) -0.0234(13)
C216 0.0995(13) 0.1015(14) 0.0980(14) -0.0411(11) -0.0403(10) 0.0113(13)
C217 0.106(2) 0.108(2) 0.101(2) -0.0420(18) -0.0353(15) 0.014(2)
C218 0.1174(14) 0.1155(12) 0.1181(14) -0.0486(10) -0.0471(11) 0.0147(12)
C219 0.124(2) 0.1202(15) 0.123(2) -0.0498(18) -0.0449(19) 0.023(2)
C21A 0.1058(12) 0.1031(12) 0.1002(11) -0.0425(9) -0.0391(9) 0.0049(11)
C21B 0.1187(11) 0.1084(12) 0.1198(12) -0.0470(9) -0.0465(9) 0.0126(10)
C21C 0.1356(16) 0.134(2) 0.142(2) -0.0429(16) -0.0402(15) 0.0292(14)
C21D 0.1103(17) 0.1234(19) 0.1127(16) -0.0513(14) -0.0307(13) 0.0240(16)
C301 0.0396(7) 0.0485(8) 0.0609(8) -0.0185(6) -0.0159(6) 0.0057(6)
C302 0.0571(8) 0.0453(8) 0.0517(7) -0.0157(6) -0.0220(6) 0.0112(7)
C303 0.0545(8) 0.0491(9) 0.0548(7) -0.0109(6) -0.0256(6) 0.0105(7)
C304 0.0573(8) 0.0535(8) 0.0531(7) -0.0186(6) -0.0294(5) 0.0157(7)
C305 0.0503(7) 0.0472(8) 0.0625(7) -0.0147(6) -0.0300(5) 0.0086(7)
C306 0.0772(11) 0.0540(8) 0.0880(10) -0.0384(7) -0.0319(8) 0.0163(8)
C307 0.0695(10) 0.0489(9) 0.0600(9) -0.0084(8) -0.0226(7) 0.0112(8)
C308 0.0827(10) 0.0793(12) 0.0671(8) -0.0280(8) -0.0468(6) 0.0227(9)
C309 0.0511(8) 0.0658(11) 0.0913(10) -0.0225(8) -0.0373(6) -0.0018(8)
C310 0.0529(8) 0.0603(9) 0.0721(9) -0.0257(7) -0.0235(7) 0.0141(8)
C311 0.0596(19) 0.068(2) 0.0536(16) -0.0232(15) -0.0251(13) 0.0184(17)
C312 0.080(2) 0.085(2) 0.0532(15) -0.0375(14) -0.0354(14) 0.0465(17)
C313 0.0425(16) 0.0400(17) 0.0542(18) -0.0057(14) -0.0099(14) 0.0089(14)
C31A 0.0527(15) 0.0510(17) 0.0638(16) -0.0108(13) -0.0208(12) 0.0063(14)
C31B 0.060(2) 0.0732(18) 0.0625(16) -0.0374(12) 0.0036(15) 0.0067(16)
C31C 0.094(3) 0.078(2) 0.0365(14) -0.0218(13) 0.0099(17) -0.011(2)
C1S 0.1018(14) 0.233(2) 0.1335(16) -0.0219(17) -0.0602(12) -0.0032(17)
C2S 0.0977(15) 0.239(2) 0.1224(16) -0.0327(17) -0.0416(13) 0.0021(17)
C3S 0.0977(16) 0.247(2) 0.1242(16) -0.0339(17) -0.0283(14) -0.0077(18)
C4S 0.1030(16) 0.236(2) 0.1251(16) -0.0357(17) -0.0307(14) -0.0254(17)
C5S 0.1200(17) 0.227(2) 0.1422(18) -0.0224(18) -0.0327(16) -0.0210(18)
C6S 0.1097(16) 0.228(2) 0.1461(17) -0.0171(18) -0.0562(14) -0.0103(17)
C7S 0.0580(16) 0.0798(16) 0.0408(10) -0.0417(9) -0.0201(10) 0.0274(14)
C8S 0.097(2) 0.0667(18) 0.0337(12) -0.0241(11) -0.0217(14) 0.0350(17)
C9S 0.079(2) 0.0498(15) 0.0413(13) -0.0231(11) -0.0070(15) 0.0175(16)
C10S 0.0468(13) 0.0502(12) 0.0328(8) -0.0307(7) -0.0137(8) 0.0123(11)
C11S 0.0666(16) 0.0461(14) 0.0241(9) -0.0163(8) -0.0178(9) 0.0060(13)
C12S 0.0519(15) 0.0418(13) 0.0375(11) -0.0186(9) -0.0131(10) 0.0024(12)
C13S 0.1166(11) 0.1114(11) 0.1130(12) -0.0432(9) -0.0469(9) 0.0096(8)
C14S 0.1155(10) 0.1172(11) 0.1141(12) -0.0506(9) -0.0425(10) 0.0085(9)
C15S 0.1178(10) 0.1221(10) 0.1233(13) -0.0521(9) -0.0437(9) 0.0210(9)
C16S 0.1166(11) 0.1147(11) 0.1165(12) -0.0463(9) -0.0457(9) 0.0160(8)
C17S 0.1067(10) 0.1084(11) 0.1053(12) -0.0470(9) -0.0419(9) 0.0102(9)
C18S 0.1164(10) 0.1143(10) 0.1165(12) -0.0473(9) -0.0461(9) 0.0170(9)

loop_
_atom_type_symbol
_atom_type_description
_atom_type_scat_dispersion_real
_atom_type_scat_dispersion_imag
_atom_type_scat_source
C C 0.0033 0.0016 'International Tables Vol C Tables 4.2.6.8 and 6.1.1.4'
H H 0.0000 0.0000 'International Tables Vol C Tables 4.2.6.8 and 6.1.1.4'
Al Al 0.0645 0.0514 'International Tables Vol C Tables 4.2.6.8 and 6.1.1.4'
Cl Cl 0.1484 0.1585 'International Tables Vol C Tables 4.2.6.8 and 6.1.1.4'
Ho Ho -0.2175 4.6783 'International Tables Vol C Tables 4.2.6.8 and 6.1.1.4'
N N 0.0061 0.0033 'International Tables Vol C Tables 4.2.6.8 and 6.1.1.4'

loop_
_geom_angle_atom_site_label_1
_geom_angle_atom_site_label_2
_geom_angle_atom_site_label_3
_geom_angle
_geom_angle_site_symmetry_1
_geom_angle_site_symmetry_3
C104 Ho1 C105 31.44(4) . .
C104 Ho1 C103 31.17(5) . .
C105 Ho1 C103 51.58(5) . .
C104 Ho1 C101 51.41(4) . .
C105 Ho1 C101 30.98(5) . .
C103 Ho1 C101 51.16(4) . .
C104 Ho1 C102 51.26(5) . .
C105 Ho1 C102 51.28(5) . .
C103 Ho1 C102 30.80(4) . .
C101 Ho1 C102 30.91(5) . .
C104 Ho1 Cl3 126.00(4) . .
C105 Ho1 Cl3 124.38(3) . .
C103 Ho1 Cl3 95.67(4) . .
C101 Ho1 Cl3 93.73(4) . .
C102 Ho1 Cl3 77.37(4) . .
C104 Ho1 Cl6 83.19(3) . .
C105 Ho1 Cl6 113.43(3) . .
C103 Ho1 Cl6 79.94(3) . .
C101 Ho1 Cl6 130.38(3) . .
C102 Ho1 Cl6 107.21(3) . .
Cl3 Ho1 Cl6 99.598(14) . .
C104 Ho1 Cl4 88.07(4) . .
C105 Ho1 Cl4 79.53(4) . .
C103 Ho1 Cl4 119.01(4) . .
C101 Ho1 Cl4 104.27(4) . .
C102 Ho1 Cl4 130.81(4) . .
Cl3 Ho1 Cl4 145.037(14) . .
Cl6 Ho1 Cl4 91.284(13) . .
C104 Ho1 Cl1 153.91(3) . .
C105 Ho1 Cl1 151.59(4) . .
C103 Ho1 Cl1 154.74(4) . .
C101 Ho1 Cl1 151.15(3) . .
C102 Ho1 Cl1 152.97(4) . .
Cl3 Ho1 Cl1 75.617(13) . .
Cl6 Ho1 Cl1 78.288(13) . .
Cl4 Ho1 Cl1 74.255(14) . .
C104 Ho1 Cl2 124.32(3) . .
C105 Ho1 Cl2 92.89(3) . .
C103 Ho1 Cl2 130.71(3) . .
C101 Ho1 Cl2 80.47(3) . .
C102 Ho1 Cl2 101.80(3) . .
Cl3 Ho1 Cl2 76.399(13) . .
Cl6 Ho1 Cl2 149.113(13) . .
Cl4 Ho1 Cl2 77.360(13) . .
Cl1 Ho1 Cl2 71.022(12) . .
C104 Ho1 Ho3 128.44(4) . .
C105 Ho1 Ho3 107.74(4) . .
C103 Ho1 Ho3 158.66(4) . .
C101 Ho1 Ho3 115.19(4) . .
C102 Ho1 Ho3 144.03(3) . .
Cl3 Ho1 Ho3 102.072(11) . .
Cl6 Ho1 Ho3 108.304(11) . .
Cl4 Ho1 Ho3 43.135(10) . .
Cl1 Ho1 Ho3 44.441(8) . .
Cl2 Ho1 Ho3 45.178(9) . .
C104 Ho1 Ho2 161.01(3) . .
C105 Ho1 Ho2 134.83(3) . .
C103 Ho1 Ho2 136.59(3) . .
C101 Ho1 Ho2 110.20(3) . .
C102 Ho1 Ho2 111.08(3) . .
Cl3 Ho1 Ho2 42.230(10) . .
Cl6 Ho1 Ho2 111.605(12) . .
Cl4 Ho1 Ho2 102.904(12) . .
Cl1 Ho1 Ho2 44.987(8) . .
Cl2 Ho1 Ho2 45.926(10) . .
Ho3 Ho1 Ho2 59.843(6) . .
N3 Ho3 C301 68.74(6) . .
N3 Ho3 C302 88.85(5) . .
C301 Ho3 C302 31.99(5) . .
N3 Ho3 C305 87.23(6) . .
C301 Ho3 C305 32.07(7) . .
C302 Ho3 C305 52.45(7) . .
N3 Ho3 C303 119.16(6) . .
C301 Ho3 C303 52.82(5) . .
C302 Ho3 C303 31.56(6) . .
C305 Ho3 C303 52.31(5) . .
N3 Ho3 C304 118.04(5) . .
C301 Ho3 C304 52.56(6) . .
C302 Ho3 C304 51.59(7) . .
C305 Ho3 C304 31.79(4) . .
C303 Ho3 C304 30.80(7) . .
N3 Ho3 Cl5 96.38(5) . .
C301 Ho3 Cl5 106.64(5) . .
C302 Ho3 Cl5 80.08(5) . .
C305 Ho3 Cl5 132.38(4) . .
C303 Ho3 Cl5 86.09(5) . .
C304 Ho3 Cl5 116.20(4) . .
N3 Ho3 Cl4 93.98(5) . .
C301 Ho3 Cl4 107.96(5) . .
C302 Ho3 Cl4 133.22(5) . .
C305 Ho3 Cl4 81.02(5) . .
C303 Ho3 Cl4 117.01(5) . .
C304 Ho3 Cl4 87.14(5) . .
Cl5 Ho3 Cl4 145.330(13) . .
N3 Ho3 Cl1 82.62(4) . .
C301 Ho3 Cl1 151.32(4) . .
C302 Ho3 Cl1 151.63(5) . .
C305 Ho3 Cl1 152.76(4) . .
C303 Ho3 Cl1 152.43(4) . .
C304 Ho3 Cl1 153.67(4) . .
Cl5 Ho3 Cl1 74.095(13) . .
Cl4 Ho3 Cl1 74.577(13) . .
N3 Ho3 Cl2 154.55(4) . .
C301 Ho3 Cl2 136.68(4) . .
C302 Ho3 Cl2 114.36(3) . .
C305 Ho3 Cl2 114.76(4) . .
C303 Ho3 Cl2 85.63(4) . .
C304 Ho3 Cl2 85.96(4) . .
Cl5 Ho3 Cl2 78.559(14) . .
Cl4 Ho3 Cl2 77.973(13) . .
Cl1 Ho3 Cl2 71.981(12) . .
N3 Ho3 Ho2 114.76(4) . .
C301 Ho3 Ho2 148.32(4) . .
C302 Ho3 Ho2 117.71(4) . .
C305 Ho3 Ho2 156.90(3) . .
C303 Ho3 Ho2 107.39(4) . .
C304 Ho3 Ho2 125.14(3) . .
Cl5 Ho3 Ho2 42.714(10) . .
Cl4 Ho3 Ho2 103.242(10) . .
Cl1 Ho3 Ho2 45.240(8) . .
Cl2 Ho3 Ho2 46.196(10) . .
N3 Ho3 Ho1 112.97(4) . .
C301 Ho3 Ho1 150.10(5) . .
C302 Ho3 Ho1 157.21(4) . .
C305 Ho3 Ho1 119.30(5) . .
C303 Ho3 Ho1 125.65(4) . .
C304 Ho3 Ho1 109.04(5) . .
Cl5 Ho3 Ho1 102.850(11) . .
Cl4 Ho3 Ho1 43.035(9) . .
Cl1 Ho3 Ho1 44.943(9) . .
Cl2 Ho3 Ho1 46.012(9) . .
Ho2 Ho3 Ho1 60.280(5) . .
C201 Ho2 C202 31.86(6) . .
C201 Ho2 C203 52.07(6) . .
C202 Ho2 C203 31.52(6) . .
C201 Ho2 C205 31.22(5) . .
C202 Ho2 C205 51.97(5) . .
C203 Ho2 C205 51.49(5) . .
C201 Ho2 C204 51.49(6) . .
C202 Ho2 C204 51.60(5) . .
C203 Ho2 C204 30.87(5) . .
C205 Ho2 C204 30.94(6) . .
C201 Ho2 Cl3 119.24(4) . .
C202 Ho2 Cl3 87.53(4) . .
C203 Ho2 Cl3 78.62(4) . .
C205 Ho2 Cl3 130.07(4) . .
C204 Ho2 Cl3 102.96(4) . .
C201 Ho2 Cl5 95.94(4) . .
C202 Ho2 Cl5 127.27(4) . .
C203 Ho2 Cl5 126.72(4) . .
C205 Ho2 Cl5 78.76(4) . .
C204 Ho2 Cl5 96.30(4) . .
Cl3 Ho2 Cl5 144.675(13) . .
C201 Ho2 Cl6 79.87(4) . 2_656
C202 Ho2 Cl6 84.04(4) . 2_656
C203 Ho2 Cl6 114.63(4) . 2_656
C205 Ho2 Cl6 107.26(4) . 2_656
C204 Ho2 Cl6 130.81(4) . 2_656
Cl3 Ho2 Cl6 93.921(13) . 2_656
Cl5 Ho2 Cl6 95.494(14) . 2_656
C201 Ho2 Cl1 153.93(4) . .
C202 Ho2 Cl1 153.58(4) . .
C203 Ho2 Cl1 151.95(4) . .
C205 Ho2 Cl1 152.46(4) . .
C204 Ho2 Cl1 151.43(4) . .
Cl3 Ho2 Cl1 75.238(12) . .
Cl5 Ho2 Cl1 73.761(13) . .
Cl6 Ho2 Cl1 77.448(13) 2_656 .
C201 Ho2 Cl2 131.57(4) . .
C202 Ho2 Cl2 124.88(4) . .
C203 Ho2 Cl2 93.36(4) . .
C205 Ho2 Cl2 102.09(4) . .
C204 Ho2 Cl2 81.11(4) . .
Cl3 Ho2 Cl2 76.108(13) . .
Cl5 Ho2 Cl2 78.013(14) . .
Cl6 Ho2 Cl2 148.081(10) 2_656 .
Cl1 Ho2 Cl2 70.714(12) . .
C201 Ho2 Ho3 137.14(4) . .
C202 Ho2 Ho3 161.81(3) . .
C203 Ho2 Ho3 134.82(4) . .
C205 Ho2 Ho3 111.40(4) . .
C204 Ho2 Ho3 110.62(4) . .
Cl3 Ho2 Ho3 101.914(10) . .
Cl5 Ho2 Ho3 43.077(11) . .
Cl6 Ho2 Ho3 110.418(10) 2_656 .
Cl1 Ho2 Ho3 44.463(9) . .
Cl2 Ho2 Ho3 45.193(8) . .
C201 Ho2 Ho1 158.81(4) . .
C202 Ho2 Ho1 127.64(4) . .
C203 Ho2 Ho1 107.71(4) . .
C205 Ho2 Ho1 144.66(4) . .
C204 Ho2 Ho1 115.76(5) . .
Cl3 Ho2 Ho1 42.038(9) . .
Cl5 Ho2 Ho1 102.809(12) . .
Cl6 Ho2 Ho1 107.707(11) 2_656 .
Cl1 Ho2 Ho1 44.715(10) . .
Cl2 Ho2 Ho1 45.760(8) . .
Ho3 Ho2 Ho1 59.877(6) . .
Ho3 Cl1 Ho1 90.616(13) . .
Ho3 Cl1 Ho2 90.298(11) . .
Ho1 Cl1 Ho2 90.298(11) . .
Ho3 Cl2 Ho1 88.810(11) . .
Ho3 Cl2 Ho2 88.611(13) . .
Ho1 Cl2 Ho2 88.314(12) . .
Ho1 Cl3 Ho2 95.732(13) . .
Ho1 Cl4 Ho3 93.830(14) . .
Ho2 Cl5 Ho3 94.209(16) . .
Ho1 Cl6 Ho2 140.437(17) . 2_656
C21A Al2 C21B 110.43(17) . .
C216 Al2 C214 124.3(5) . .
C21A Al2 C214 109.08(15) . .
C21B Al2 C214 120.94(18) . .
C216 Al2 N2 120.3(4) . .
C21A Al2 N2 100.97(10) . .
C21B Al2 N2 109.14(13) . .
C214 Al2 N2 104.28(8) . .
C216 Al2 C218 115.5(5) . .
C214 Al2 C218 89.8(4) . .
N2 Al2 C218 95.1(3) . .
C116 Al1 C114 111.57(10) . .
C116 Al1 C11B 122.46(17) . .
C114 Al1 C11B 109.09(17) . .
C116 Al1 C118 107.0(2) . .
C114 Al1 C118 114.9(2) . .
C116 Al1 N1 106.96(10) . .
C114 Al1 N1 106.15(9) . .
C11B Al1 N1 98.69(16) . .
C118 Al1 N1 110.08(13) . .
C113 N1 C112 108.93(17) . .
C113 N1 C111 109.60(17) . .
C112 N1 C111 105.97(14) . .
C113 N1 Al1 110.57(13) . .
C112 N1 Al1 107.14(15) . .
C111 N1 Al1 114.39(13) . .
C212 N2 C213 109.21(15) . .
C212 N2 C211 109.97(17) . .
C213 N2 C211 110.95(17) . .
C212 N2 Al2 110.24(13) . .
C213 N2 Al2 109.28(11) . .
C211 N2 Al2 107.18(9) . .
C31C N3 C31B 123.1(3) . .
C31C N3 C31A 75.9(3) . .
C31B N3 C31A 116.6(3) . .
C311 N3 C313 138.26(19) . .
C311 N3 C312 93.8(3) . .
C313 N3 C312 89.0(2) . .
C31C N3 Ho3 115.6(2) . .
C31B N3 Ho3 110.32(14) . .
C31A N3 Ho3 110.88(17) . .
C311 N3 Ho3 109.33(14) . .
C313 N3 Ho3 109.40(17) . .
C312 N3 Ho3 107.39(13) . .
C105 C101 C102 108.62(11) . .
C105 C101 C110 125.87(16) . .
C102 C101 C110 125.17(14) . .
C105 C101 Ho1 74.34(9) . .
C102 C101 Ho1 75.30(9) . .
C110 C101 Ho1 121.91(12) . .
C103 C102 C101 107.86(13) . .
C103 C102 C106 125.46(15) . .
C101 C102 C106 126.21(12) . .
C103 C102 Ho1 73.69(9) . .
C101 C102 Ho1 73.80(9) . .
C106 C102 Ho1 124.51(13) . .
C102 C103 C104 108.09(13) . .
C102 C103 C107 124.66(15) . .
C104 C103 C107 127.03(13) . .
C102 C103 Ho1 75.52(10) . .
C104 C103 Ho1 73.34(10) . .
C107 C103 Ho1 121.45(12) . .
C103 C104 C105 108.27(12) . .
C103 C104 C108 126.06(14) . .
C105 C104 C108 125.50(16) . .
C103 C104 Ho1 75.49(11) . .
C105 C104 Ho1 75.33(11) . .
C108 C104 Ho1 119.15(12) . .
C101 C105 C104 107.13(14) . .
C101 C105 C109 126.79(13) . .
C104 C105 C109 125.65(14) . .
C101 C105 Ho1 74.68(10) . .
C104 C105 Ho1 73.23(10) . .
C109 C105 Ho1 123.46(12) . .
C101 C110 C111 109.45(15) . .
N1 C111 C110 115.20(15) . .
C115 C114 Al1 120.3(2) . .
C117 C116 Al1 121.1(4) . .
C11A C116 Al1 110.1(3) . .
C119 C118 Al1 120.9(3) . .
C11C C11B Al1 113.4(3) . .
C205 C201 C202 108.18(16) . .
C205 C201 C210 126.34(16) . .
C202 C201 C210 124.88(16) . .
C205 C201 Ho2 76.09(10) . .
C202 C201 Ho2 74.36(9) . .
C210 C201 Ho2 122.64(8) . .
C203 C202 C201 107.35(15) . .
C203 C202 C206 126.44(18) . .
C201 C202 C206 126.05(19) . .
C203 C202 Ho2 75.49(9) . .
C201 C202 Ho2 73.78(8) . .
C206 C202 Ho2 120.06(9) . .
C204 C203 C202 107.68(16) . .
C204 C203 C207 125.43(17) . .
C202 C203 C207 126.44(17) . .
C204 C203 Ho2 74.82(7) . .
C202 C203 Ho2 72.99(7) . .
C207 C203 Ho2 123.96(11) . .
C203 C204 C205 109.07(16) . .
C203 C204 C208 125.30(17) . .
C205 C204 C208 125.12(17) . .
C203 C204 Ho2 74.32(7) . .
C205 C204 Ho2 74.41(7) . .
C208 C204 Ho2 124.13(11) . .
C204 C205 C201 107.71(15) . .
C204 C205 C209 125.62(17) . .
C201 C205 C209 126.03(19) . .
C204 C205 Ho2 74.65(9) . .
C201 C205 Ho2 72.70(8) . .
C209 C205 Ho2 125.54(9) . .
C201 C210 C211 109.29(12) . .
N2 C211 C210 116.63(13) . .
C215 C214 Al2 114.0(2) . .
C217 C216 Al2 145.6(13) . .
C219 C218 Al2 133.4(14) . .
C21D C21A Al2 130.5(3) . .
C21C C21B Al2 127.6(3) . .
C302 C301 C305 107.36(15) . .
C302 C301 C310 127.1(2) . .
C305 C301 C310 125.51(16) . .
C302 C301 Ho3 75.09(10) . .
C305 C301 Ho3 75.40(10) . .
C310 C301 Ho3 114.25(12) . .
C303 C302 C301 108.61(19) . .
C303 C302 C306 126.56(14) . .
C301 C302 C306 124.47(16) . .
C303 C302 Ho3 75.11(11) . .
C301 C302 Ho3 72.92(10) . .
C306 C302 Ho3 123.47(14) . .
C304 C303 C302 107.97(14) . .
C304 C303 C307 125.62(19) . .
C302 C303 C307 126.2(2) . .
C304 C303 Ho3 75.16(10) . .
C302 C303 Ho3 73.33(10) . .
C307 C303 Ho3 121.44(13) . .
C303 C304 C305 108.94(18) . .
C303 C304 C308 125.69(14) . .
C305 C304 C308 125.27(18) . .
C303 C304 Ho3 74.05(11) . .
C305 C304 Ho3 73.04(11) . .
C308 C304 Ho3 121.88(13) . .
C301 C305 C304 107.08(16) . .
C301 C305 C309 125.56(15) . .
C304 C305 C309 127.0(2) . .
C301 C305 Ho3 72.53(11) . .
C304 C305 Ho3 75.17(11) . .
C309 C305 Ho3 123.34(12) . .
C301 C310 C31A 112.4(2) . .
C301 C310 C311 112.21(19) . .
C310 C311 N3 105.9(3) . .
C310 C31A N3 108.5(2) . .
C2S C1S C6S 120.0 . .
C3S C2S C1S 120.0 . .
C2S C3S C4S 120.0 . .
C3S C4S C5S 120.0 . .
C6S C5S C4S 120.0 . .
C5S C6S C1S 120.0 . .
C8S C7S C12S 120.0 . .
C9S C8S C7S 120.0 . .
C8S C9S C10S 120.0 . .
C11S C10S C9S 120.0 . .
C10S C11S C12S 120.0 . .
C11S C12S C7S 120.0 . .
C14S C13S C18S 120.0 . .
C13S C14S C15S 120.0 . .
C16S C15S C14S 120.0 . .
C17S C16S C15S 120.0 . .
C16S C17S C18S 120.0 . .
C17S C18S C13S 120.0 . .

loop_
_geom_bond_atom_site_label_1
_geom_bond_atom_site_label_2
_geom_bond_distance
_geom_bond_site_symmetry_2
Ho1 C104 2.6022(19) .
Ho1 C105 2.6292(18) .
Ho1 C103 2.6295(17) .
Ho1 C101 2.6336(16) .
Ho1 C102 2.6528(16) .
Ho1 Cl3 2.6672(4) .
Ho1 Cl6 2.6951(4) .
Ho1 Cl4 2.6998(4) .
Ho1 Cl1 2.7885(4) .
Ho1 Cl2 2.8406(4) .
Ho1 Ho3 3.9472(3) .
Ho1 Ho2 3.9632(3) .
Ho3 N3 2.5162(14) .
Ho3 C301 2.5687(18) .
Ho3 C302 2.5968(18) .
Ho3 C305 2.6059(19) .
Ho3 C303 2.6197(18) .
Ho3 C304 2.6337(19) .
Ho3 Cl5 2.7022(5) .
Ho3 Cl4 2.7048(5) .
Ho3 Cl1 2.7639(4) .
Ho3 Cl2 2.8004(4) .
Ho3 Ho2 3.9459(4) .
Ho2 C201 2.5952(16) .
Ho2 C202 2.6028(15) .
Ho2 C203 2.6351(13) .
Ho2 C205 2.6385(15) .
Ho2 C204 2.6415(12) .
Ho2 Cl3 2.6771(5) .
Ho2 Cl5 2.6839(5) .
Ho2 Cl6 2.7007(4) 2_656
Ho2 Cl1 2.8018(4) .
Ho2 Cl2 2.8486(5) .
Cl6 Ho2 2.7007(4) 2_656
Al2 C216 1.696(10) .
Al2 C21A 1.916(3) .
Al2 C21B 1.939(5) .
Al2 C214 2.013(4) .
Al2 N2 2.0612(14) .
Al2 C218 2.214(14) .
Al1 C116 1.977(3) .
Al1 C114 1.9785(18) .
Al1 C11B 1.998(5) .
Al1 C118 2.036(3) .
Al1 N1 2.0683(19) .
N1 C113 1.465(4) .
N1 C112 1.492(3) .
N1 C111 1.5029(17) .
N2 C212 1.483(3) .
N2 C213 1.484(3) .
N2 C211 1.499(3) .
N3 C31C 1.274(4) .
N3 C31B 1.358(5) .
N3 C31A 1.542(4) .
N3 C311 1.581(5) .
N3 C313 1.637(4) .
N3 C312 1.650(6) .
C101 C105 1.406(2) .
C101 C102 1.409(2) .
C101 C110 1.5183(18) .
C102 C103 1.4027(17) .
C102 C106 1.496(2) .
C103 C104 1.406(2) .
C103 C107 1.524(2) .
C104 C105 1.417(2) .
C104 C108 1.523(2) .
C105 C109 1.505(3) .
C110 C111 1.522(3) .
C114 C115 1.482(4) .
C116 C117 1.389(7) .
C116 C11A 1.565(5) .
C118 C119 1.494(5) .
C11B C11C 1.455(8) .
C201 C205 1.409(2) .
C201 C202 1.427(3) .
C201 C210 1.506(3) .
C202 C203 1.423(3) .
C202 C206 1.496(3) .
C203 C204 1.404(2) .
C203 C207 1.504(3) .
C204 C205 1.408(3) .
C204 C208 1.520(3) .
C205 C209 1.499(3) .
C210 C211 1.526(2) .
C214 C215 1.475(4) .
C216 C217 1.321(13) .
C218 C219 0.764(17) .
C21A C21D 1.374(4) .
C21B C21C 1.462(7) .
C301 C302 1.423(2) .
C301 C305 1.430(3) .
C301 C310 1.488(2) .
C302 C303 1.419(3) .
C302 C306 1.514(3) .
C303 C304 1.395(3) .
C303 C307 1.481(2) .
C304 C305 1.4350(19) .
C304 C308 1.502(3) .
C305 C309 1.515(3) .
C310 C31A 1.506(4) .
C310 C311 1.518(5) .
C1S C2S 1.3900 .
C1S C6S 1.3900 .
C2S C3S 1.3900 .
C3S C4S 1.3900 .
C4S C5S 1.3900 .
C5S C6S 1.3900 .
C7S C8S 1.3900 .
C7S C12S 1.3900 .
C8S C9S 1.3900 .
C9S C10S 1.3900 .
C10S C11S 1.3900 .
C11S C12S 1.3900 .
C13S C14S 1.3900 .
C13S C18S 1.3900 .
C14S C15S 1.3900 .
C15S C16S 1.3900 .
C16S C17S 1.3900 .
C17S C18S 1.3900 .
